data_7214157
loop_
_publ_author_name
'Huang, Chao'
'Ji, Feixiang'
'Liu, Lu'
'Li, Na'
'Li, Haofei'
'Wu, Jie'
'Hou, Hongwei'
'Fan, Yaoting'

_publ_section_title
;
 Seven dicarboxylate-based coordination polymers with structural varieties
 and different solvent resistance properties derived from the introduction
 of small organic linkers
;
_journal_issue 13
_journal_name_full CrystEngComm
_journal_page_first 2615
_journal_paper_doi 10.1039/c3ce42366b
_journal_volume 16
_journal_year 2014
_chemical_formula_moiety ' C16 H16 Co2 N4 O9 S'
_chemical_formula_sum 'C16 H16 Co2 N4 O9 S'
_chemical_formula_weight 558.25
_chemical_name_systematic
; 
 ? 
;
_space_group_IT_number 88
_symmetry_cell_setting tetragonal
_symmetry_space_group_name_Hall '-I 4ad'
_symmetry_space_group_name_H-M 'I 41/a :2'
_atom_sites_solution_hydrogens geom
_atom_sites_solution_primary direct
_atom_sites_solution_secondary difmap
_audit_creation_method SHELXL-97
_cell_angle_alpha 90.00
_cell_angle_beta 90.00
_cell_angle_gamma 90.00
_cell_formula_units_Z 16
_cell_length_a 25.370(10)
_cell_length_b 25.370(10)
_cell_length_c 15.204(3)
_cell_measurement_reflns_used 10303
_cell_measurement_temperature 293(2)
_cell_measurement_theta_max 27.8724
_cell_measurement_theta_min 1.5614
_cell_volume 9786(6)
_computing_cell_refinement 'Bruker XSCANS'
_computing_data_collection 'Bruker XSCANS'
_computing_data_reduction 'Bruker SHELXTL'
_computing_molecular_graphics 'Bruker SHELXTL'
_computing_publication_material 'Bruker SHELXTL'
_computing_structure_refinement 'SHELXL-97 (Sheldrick, 1997)'
_computing_structure_solution 'SHELXS-97 (Sheldrick, 1990)'
_diffrn_ambient_temperature 293(2)
_diffrn_measured_fraction_theta_full 0.998
_diffrn_measured_fraction_theta_max 0.998
_diffrn_measurement_device_type 'Bruker P4'
_diffrn_measurement_method '\w scans'
_diffrn_radiation_monochromator graphite
_diffrn_radiation_source 'fine-focus sealed tube'
_diffrn_radiation_type MoK\a
_diffrn_radiation_wavelength 0.71073
_diffrn_reflns_av_R_equivalents 0.1181
_diffrn_reflns_av_sigmaI/netI 0.1125
_diffrn_reflns_limit_h_max 30
_diffrn_reflns_limit_h_min -30
_diffrn_reflns_limit_k_max 29
_diffrn_reflns_limit_k_min -29
_diffrn_reflns_limit_l_max 0
_diffrn_reflns_limit_l_min -18
_diffrn_reflns_number 14539
_diffrn_reflns_theta_full 25.50
_diffrn_reflns_theta_max 25.50
_diffrn_reflns_theta_min 1.56
_exptl_absorpt_coefficient_mu 1.485
_exptl_absorpt_correction_T_max 0.8419
_exptl_absorpt_correction_T_min 0.8079
_exptl_absorpt_correction_type multi-scan
_exptl_absorpt_process_details multi-scan
_exptl_crystal_colour Purple
_exptl_crystal_density_diffrn 1.516
_exptl_crystal_density_method 'not measured'
_exptl_crystal_description Prism
_exptl_crystal_F_000 4352
_exptl_crystal_size_max 0.15
_exptl_crystal_size_mid 0.15
_exptl_crystal_size_min 0.12
_platon_squeeze_details
;
The unit cell includes a large region of disordered solvent water molecules,
which could not be modeled as discrete atomic sites. We employed PLATON/SQUEEZE 
to calculate the diffraction contribution of the solvent water molecules and, 
thereby, to produce a set of solvent-free diffraction intensities.Combing  
single-crystal structures, elemental microanalyses, TGA and the electron count 
of the SQUEEZE results, about 1 water molecule per asymmetric unit
;
_refine_diff_density_max 1.158
_refine_diff_density_min -0.534
_refine_diff_density_rms 0.150
_refine_ls_extinction_method none
_refine_ls_goodness_of_fit_ref 1.149
_refine_ls_hydrogen_treatment mixed
_refine_ls_matrix_type full
_refine_ls_number_parameters 280
_refine_ls_number_reflns 4544
_refine_ls_number_restraints 0
_refine_ls_restrained_S_all 1.149
_refine_ls_R_factor_all 0.1506
_refine_ls_R_factor_gt 0.1078
_refine_ls_shift/su_max 0.000
_refine_ls_shift/su_mean 0.000
_refine_ls_structure_factor_coef Fsqd
_refine_ls_weighting_details 'calc w=1/[\s^2^(Fo^2^)+(0.0999P)^2^+47.6298P] where P=(Fo^2^+2Fc^2^)/3'
_refine_ls_weighting_scheme calc
_refine_ls_wR_factor_gt 0.2408
_refine_ls_wR_factor_ref 0.2701
_reflns_number_gt 3063
_reflns_number_total 4544
_reflns_threshold_expression >2sigma(I)
_cod_data_source_file c3ce42366b.txt
_cod_data_source_block c
_cod_depositor_comments
;
The following automatic conversions were performed:

'_symmetry_cell_setting' value 'Tetragonal' changed to 'tetragonal'
according to
/usr/data/users/saulius/crontab/automatic-downloads/current/RSC/lib/dictionaries/cif_core.dic
dictionary named 'cif_core.dic' version 2.4.2 from 2011-04-26.

Automatic conversion script
Id: cif_fix_values 2281 2013-09-26 08:29:07Z andrius 
;
_cod_original_sg_symbol_H-M 'I4(1)/a  '
_cod_database_code 7214157

loop_
_symmetry_equiv_pos_as_xyz
'x, y, z'
'-y+3/4, x+1/4, z+1/4'
'-x+1/2, -y, z+1/2'
'y+3/4, -x+3/4, z+3/4'
'x+1/2, y+1/2, z+1/2'
'-y+5/4, x+3/4, z+3/4'
'-x+1, -y+1/2, z+1'
'y+5/4, -x+5/4, z+5/4'
'-x, -y, -z'
'y-3/4, -x-1/4, -z-1/4'
'x-1/2, y, -z-1/2'
'-y-3/4, x-3/4, -z-3/4'
'-x+1/2, -y+1/2, -z+1/2'
'y-1/4, -x+1/4, -z+1/4'
'x, y+1/2, -z'
'-y-1/4, x-1/4, -z-1/4'

loop_
_atom_site_label
_atom_site_type_symbol
_atom_site_fract_x
_atom_site_fract_y
_atom_site_fract_z
_atom_site_U_iso_or_equiv
_atom_site_adp_type
_atom_site_occupancy
_atom_site_symmetry_multiplicity
_atom_site_calc_flag
_atom_site_refinement_flags
Co1 Co 0.43655(5) 0.09547(5) 0.44319(9) 0.0365(4) Uani 1 1 d .
Co2 Co 0.45090(5) -0.02999(5) 0.45411(9) 0.0388(4) Uani 1 1 d .
S1 S 0.10511(10) 0.00771(14) 0.3976(2) 0.0590(8) Uani 1 1 d .
O1 O 0.0369(3) 0.0317(3) 0.8240(5) 0.061(2) Uani 1 1 d .
O2 O 0.0585(3) -0.0547(3) 0.8187(5) 0.058(2) Uani 1 1 d .
O3 O 0.0868(3) 0.0570(4) 0.3611(6) 0.079(3) Uani 1 1 d .
O4 O 0.0926(3) -0.0396(4) 0.3530(6) 0.078(3) Uani 1 1 d .
O5 O 0.3611(3) 0.0643(3) 0.4561(5) 0.0508(18) Uani 1 1 d .
O6 O 0.3696(3) -0.0233(3) 0.4405(5) 0.0491(18) Uani 1 1 d .
O7 O 0.4643(2) 0.0354(2) 0.5262(4) 0.0368(14) Uani 1 1 d .
O8 O 0.4199(3) 0.1414(3) 0.5644(5) 0.065(2) Uani 1 1 d .
N1 N 0.5558(3) 0.0967(3) 0.4747(6) 0.0399(19) Uani 1 1 d .
N2 N 0.5145(3) 0.1186(3) 0.4254(5) 0.0399(19) Uani 1 1 d .
N3 N 0.4004(3) 0.1568(3) 0.3753(5) 0.041(2) Uani 1 1 d .
N4 N 0.5137(3) 0.1782(4) 0.3024(7) 0.067(3) Uani 1 1 d .
H4A H 0.4800 0.1768 0.2985 0.081 Uiso 1 1 calc R
H4B H 0.5314 0.1974 0.2664 0.081 Uiso 1 1 calc R
C1 C 0.0501(4) -0.0121(5) 0.7822(7) 0.051(3) Uani 1 1 d .
C2 C 0.0571(4) -0.0063(4) 0.6826(7) 0.045(2) Uani 1 1 d .
C3 C 0.0654(5) -0.0506(4) 0.6324(8) 0.063(3) Uani 1 1 d .
H3 H 0.0625 -0.0835 0.6588 0.075 Uiso 1 1 calc R
C4 C 0.0776(5) -0.0479(5) 0.5449(8) 0.071(4) Uani 1 1 d .
H4 H 0.0822 -0.0783 0.5116 0.085 Uiso 1 1 calc R
C5 C 0.0829(4) 0.0018(5) 0.5074(7) 0.051(3) Uani 1 1 d .
C6 C 0.0738(5) 0.0461(5) 0.5534(8) 0.072(4) Uani 1 1 d .
H6 H 0.0758 0.0788 0.5258 0.087 Uiso 1 1 calc R
C7 C 0.0609(5) 0.0429(5) 0.6443(8) 0.066(3) Uani 1 1 d .
H7 H 0.0551 0.0732 0.6773 0.079 Uiso 1 1 calc R
C8 C 0.1754(4) 0.0111(5) 0.4092(7) 0.051(3) Uani 1 1 d .
C9 C 0.2001(4) 0.0587(4) 0.4176(7) 0.050(3) Uani 1 1 d .
H9 H 0.1804 0.0896 0.4160 0.060 Uiso 1 1 calc R
C10 C 0.2542(4) 0.0613(4) 0.4284(7) 0.047(3) Uani 1 1 d .
H10 H 0.2706 0.0938 0.4346 0.057 Uiso 1 1 calc R
C11 C 0.2842(4) 0.0154(4) 0.4300(6) 0.042(2) Uani 1 1 d .
C12 C 0.2594(4) -0.0338(4) 0.4242(9) 0.061(3) Uani 1 1 d .
H12 H 0.2788 -0.0648 0.4272 0.073 Uiso 1 1 calc R
C13 C 0.2037(4) -0.0351(4) 0.4134(8) 0.055(3) Uani 1 1 d .
H13 H 0.1863 -0.0673 0.4093 0.066 Uiso 1 1 calc R
C14 C 0.3435(4) 0.0177(4) 0.4426(7) 0.046(3) Uani 1 1 d .
C15 C 0.5399(4) 0.1492(4) 0.3674(7) 0.045(2) Uani 1 1 d .
C16 C 0.6006(4) 0.1175(4) 0.4461(7) 0.041(2) Uani 1 1 d .
H16 H 0.6332 0.1107 0.4713 0.050 Uiso 1 1 calc R

loop_
_atom_site_aniso_label
_atom_site_aniso_U_11
_atom_site_aniso_U_22
_atom_site_aniso_U_33
_atom_site_aniso_U_23
_atom_site_aniso_U_13
_atom_site_aniso_U_12
Co1 0.0301(7) 0.0359(7) 0.0435(8) 0.0070(6) -0.0036(6) -0.0008(5)
Co2 0.0365(7) 0.0374(7) 0.0427(8) 0.0077(6) -0.0037(6) -0.0010(6)
S1 0.0373(14) 0.096(2) 0.0435(17) 0.0015(16) 0.0002(12) -0.0098(15)
O1 0.067(5) 0.071(5) 0.045(5) -0.001(4) 0.013(4) 0.020(4)
O2 0.073(5) 0.054(5) 0.046(5) 0.009(4) -0.005(4) 0.001(4)
O3 0.056(5) 0.122(8) 0.060(6) 0.021(5) -0.010(4) 0.013(5)
O4 0.052(5) 0.123(7) 0.058(5) -0.037(5) 0.012(4) -0.034(5)
O5 0.043(4) 0.046(4) 0.064(5) 0.001(4) 0.002(3) 0.002(3)
O6 0.041(4) 0.045(4) 0.061(5) 0.013(3) -0.007(3) 0.004(3)
O7 0.033(3) 0.042(4) 0.036(4) 0.002(3) -0.005(3) -0.004(3)
O8 0.073(5) 0.063(5) 0.060(6) -0.011(4) 0.002(4) 0.001(4)
N1 0.029(4) 0.038(4) 0.053(5) 0.017(4) -0.004(4) -0.002(4)
N2 0.032(4) 0.046(5) 0.041(5) 0.016(4) -0.006(3) -0.002(4)
N3 0.036(4) 0.047(5) 0.041(5) 0.002(4) -0.013(4) 0.000(4)
N4 0.038(5) 0.090(7) 0.074(7) 0.045(6) 0.007(5) 0.013(5)
C1 0.035(5) 0.077(8) 0.040(6) -0.006(6) -0.001(4) -0.014(5)
C2 0.044(6) 0.055(6) 0.036(6) -0.006(5) 0.005(4) 0.004(5)
C3 0.077(8) 0.043(6) 0.069(9) 0.009(6) 0.017(7) -0.009(6)
C4 0.104(10) 0.057(7) 0.051(8) -0.012(6) 0.019(7) -0.021(7)
C5 0.041(6) 0.073(8) 0.040(6) -0.007(6) -0.001(5) 0.003(5)
C6 0.085(9) 0.078(9) 0.054(8) 0.017(7) 0.009(7) 0.023(7)
C7 0.087(9) 0.051(7) 0.060(8) 0.001(6) 0.021(7) 0.016(6)
C8 0.034(5) 0.076(8) 0.042(6) -0.009(6) 0.003(4) 0.005(5)
C9 0.046(6) 0.050(6) 0.055(7) 0.002(5) 0.006(5) -0.001(5)
C10 0.044(6) 0.047(6) 0.052(7) -0.002(5) 0.002(5) 0.000(5)
C11 0.036(5) 0.057(6) 0.033(6) -0.001(5) -0.006(4) -0.008(5)
C12 0.029(5) 0.053(7) 0.101(10) -0.004(6) 0.001(6) -0.004(5)
C13 0.056(7) 0.054(7) 0.056(7) -0.012(5) 0.007(5) -0.022(6)
C14 0.029(5) 0.048(6) 0.061(7) 0.010(5) -0.008(5) -0.006(5)
C15 0.034(5) 0.046(6) 0.056(7) 0.008(5) -0.001(5) 0.006(4)
C16 0.037(5) 0.038(5) 0.050(6) 0.001(4) -0.001(4) 0.001(4)

loop_
_atom_type_symbol
_atom_type_description
_atom_type_scat_dispersion_real
_atom_type_scat_dispersion_imag
_atom_type_scat_source
C C 0.0033 0.0016 'International Tables Vol C Tables 4.2.6.8 and 6.1.1.4'
H H 0.0000 0.0000 'International Tables Vol C Tables 4.2.6.8 and 6.1.1.4'
Co Co 0.3494 0.9721 'International Tables Vol C Tables 4.2.6.8 and 6.1.1.4'
N N 0.0061 0.0033 'International Tables Vol C Tables 4.2.6.8 and 6.1.1.4'
O O 0.0106 0.0060 'International Tables Vol C Tables 4.2.6.8 and 6.1.1.4'
S S 0.1246 0.1234 'International Tables Vol C Tables 4.2.6.8 and 6.1.1.4'

loop_
_geom_angle_atom_site_label_1
_geom_angle_atom_site_label_2
_geom_angle_atom_site_label_3
_geom_angle
_geom_angle_site_symmetry_1
_geom_angle_site_symmetry_3
N3 Co1 N2 98.3(3) . .
N3 Co1 O5 85.7(3) . .
N2 Co1 O5 173.8(3) . .
N3 Co1 O7 171.4(3) . .
N2 Co1 O7 88.0(3) . .
O5 Co1 O7 88.6(3) . .
N3 Co1 O2 87.1(3) . 3_554
N2 Co1 O2 88.1(3) . 3_554
O5 Co1 O2 87.3(3) . 3_554
O7 Co1 O2 99.2(3) . 3_554
N3 Co1 O8 86.3(3) . .
N2 Co1 O8 98.1(3) . .
O5 Co1 O8 86.9(3) . .
O7 Co1 O8 86.9(3) . .
O2 Co1 O8 171.5(3) 3_554 .
O1 Co2 O7 121.9(3) 3_554 .
O1 Co2 N1 121.7(3) 3_554 9_656
O7 Co2 N1 114.4(3) . 9_656
O1 Co2 O6 93.2(3) 3_554 .
O7 Co2 O6 98.8(3) . .
N1 Co2 O6 92.2(3) 9_656 .
O1 Co2 O7 89.0(3) 3_554 9_656
O7 Co2 O7 79.1(3) . 9_656
N1 Co2 O7 87.5(3) 9_656 9_656
O6 Co2 O7 177.6(3) . 9_656
O4 S1 O3 118.6(6) . .
O4 S1 C5 107.9(5) . .
O3 S1 C5 109.5(6) . .
O4 S1 C8 108.1(5) . .
O3 S1 C8 108.4(5) . .
C5 S1 C8 103.1(5) . .
C1 O1 Co2 114.7(7) . 3
C1 O2 Co1 145.4(8) . 3
C14 O5 Co1 131.0(6) . .
C14 O6 Co2 126.8(6) . .
Co2 O7 Co1 102.4(3) . .
Co2 O7 Co2 100.9(3) . 9_656
Co1 O7 Co2 117.3(3) . 9_656
C16 N1 N2 108.0(7) . .
C16 N1 Co2 125.6(6) . 9_656
N2 N1 Co2 123.7(5) . 9_656
C15 N2 N1 102.8(7) . .
C15 N2 Co1 134.9(6) . .
N1 N2 Co1 122.0(5) . .
C15 N3 C16 100.7(8) 10_666 10_666
C15 N3 Co1 135.5(7) 10_666 .
C16 N3 Co1 123.8(6) 10_666 .
C15 N4 H4A 120.0 . .
C15 N4 H4B 120.0 . .
H4A N4 H4B 120.0 . .
O2 C1 O1 124.3(10) . .
O2 C1 C2 120.5(10) . .
O1 C1 C2 115.2(10) . .
C3 C2 C7 119.7(10) . .
C3 C2 C1 119.3(10) . .
C7 C2 C1 120.6(10) . .
C4 C3 C2 122.2(11) . .
C4 C3 H3 118.9 . .
C2 C3 H3 118.9 . .
C3 C4 C5 117.8(11) . .
C3 C4 H4 121.1 . .
C5 C4 H4 121.1 . .
C6 C5 C4 121.9(11) . .
C6 C5 S1 118.4(10) . .
C4 C5 S1 119.7(9) . .
C5 C6 C7 119.8(12) . .
C5 C6 H6 120.1 . .
C7 C6 H6 120.1 . .
C2 C7 C6 118.4(11) . .
C2 C7 H7 120.8 . .
C6 C7 H7 120.8 . .
C9 C8 C13 120.6(9) . .
C9 C8 S1 120.5(9) . .
C13 C8 S1 118.9(9) . .
C8 C9 C10 120.5(10) . .
C8 C9 H9 119.8 . .
C10 C9 H9 119.8 . .
C9 C10 C11 120.4(10) . .
C9 C10 H10 119.8 . .
C11 C10 H10 119.8 . .
C10 C11 C12 119.9(9) . .
C10 C11 C14 120.8(9) . .
C12 C11 C14 119.2(9) . .
C11 C12 C13 118.3(10) . .
C11 C12 H12 120.8 . .
C13 C12 H12 120.8 . .
C8 C13 C12 120.3(10) . .
C8 C13 H13 119.9 . .
C12 C13 H13 119.9 . .
O6 C14 O5 126.6(9) . .
O6 C14 C11 119.8(9) . .
O5 C14 C11 113.6(9) . .
N2 C15 N3 115.9(9) . 16_656
N2 C15 N4 122.7(8) . .
N3 C15 N4 121.3(9) 16_656 .
N1 C16 N3 112.5(8) . 16_656
N1 C16 H16 123.7 . .
N3 C16 H16 123.7 16_656 .

loop_
_geom_bond_atom_site_label_1
_geom_bond_atom_site_label_2
_geom_bond_distance
_geom_bond_site_symmetry_2
Co1 N3 2.079(8) .
Co1 N2 2.080(7) .
Co1 O5 2.080(7) .
Co1 O7 2.100(6) .
Co1 O2 2.161(8) 3_554
Co1 O8 2.220(8) .
Co2 O1 2.002(8) 3_554
Co2 O7 2.017(6) .
Co2 N1 2.017(7) 9_656
Co2 O6 2.079(7) .
Co2 O7 2.177(6) 9_656
S1 O4 1.415(8) .
S1 O3 1.444(9) .
S1 C5 1.769(11) .
S1 C8 1.794(10) .
O1 C1 1.322(13) .
O1 Co2 2.002(8) 3
O2 C1 1.234(13) .
O2 Co1 2.161(8) 3
O5 C14 1.281(12) .
O6 C14 1.232(12) .
O7 Co2 2.177(6) 9_656
N1 C16 1.324(12) .
N1 N2 1.403(10) .
N1 Co2 2.017(7) 9_656
N2 C15 1.342(12) .
N3 C15 1.358(12) 10_666
N3 C16 1.383(12) 10_666
N4 C15 1.398(13) .
N4 H4A 0.8600 .
N4 H4B 0.8600 .
C1 C2 1.532(14) .
C2 C3 1.373(15) .
C2 C7 1.381(15) .
C3 C4 1.367(16) .
C3 H3 0.9300 .
C4 C5 1.390(16) .
C4 H4 0.9300 .
C5 C6 1.344(16) .
C6 C7 1.424(16) .
C6 H6 0.9300 .
C7 H7 0.9300 .
C8 C9 1.368(15) .
C8 C13 1.375(15) .
C9 C10 1.384(14) .
C9 H9 0.9300 .
C10 C11 1.390(14) .
C10 H10 0.9300 .
C11 C12 1.400(14) .
C11 C14 1.519(13) .
C12 C13 1.422(14) .
C12 H12 0.9300 .
C13 H13 0.9300 .
C15 N3 1.358(12) 16_656
C16 N3 1.383(12) 16_656
C16 H16 0.9300 .

loop_
_geom_hbond_atom_site_label_D
_geom_hbond_atom_site_label_H
_geom_hbond_atom_site_label_A
_geom_hbond_distance_DH
_geom_hbond_distance_HA
_geom_hbond_distance_DA
_geom_hbond_angle_DHA
_geom_hbond_site_symmetry_A
N4 H4A N3 0.86 2.39 3.129(12) 144.9 .
N4 H4B O8 0.86 2.41 2.999(12) 125.7 16_656

loop_
_geom_torsion_atom_site_label_1
_geom_torsion_atom_site_label_2
_geom_torsion_atom_site_label_3
_geom_torsion_atom_site_label_4
_geom_torsion
_geom_torsion_site_symmetry_1
_geom_torsion_site_symmetry_4
N3 Co1 O5 C14 132.3(9) . .
N2 Co1 O5 C14 2(3) . .
O7 Co1 O5 C14 -54.2(9) . .
O2 Co1 O5 C14 45.1(9) 3_554 .
O8 Co1 O5 C14 -141.1(9) . .
O1 Co2 O6 C14 -96.7(9) 3_554 .
O7 Co2 O6 C14 26.3(9) . .
N1 Co2 O6 C14 141.4(9) 9_656 .
O7 Co2 O6 C14 58(6) 9_656 .
O1 Co2 O7 Co1 39.5(4) 3_554 .
N1 Co2 O7 Co1 -156.4(3) 9_656 .
O6 Co2 O7 Co1 -59.9(3) . .
O7 Co2 O7 Co1 121.4(4) 9_656 .
O1 Co2 O7 Co2 -81.9(4) 3_554 9_656
N1 Co2 O7 Co2 82.2(3) 9_656 9_656
O6 Co2 O7 Co2 178.7(3) . 9_656
O7 Co2 O7 Co2 0.0 9_656 9_656
N3 Co1 O7 Co2 113.9(18) . .
N2 Co1 O7 Co2 -109.7(3) . .
O5 Co1 O7 Co2 65.1(3) . .
O2 Co1 O7 Co2 -22.0(3) 3_554 .
O8 Co1 O7 Co2 152.1(3) . .
N3 Co1 O7 Co2 -136.7(17) . 9_656
N2 Co1 O7 Co2 -0.3(4) . 9_656
O5 Co1 O7 Co2 174.5(3) . 9_656
O2 Co1 O7 Co2 87.4(3) 3_554 9_656
O8 Co1 O7 Co2 -98.5(3) . 9_656
C16 N1 N2 C15 3.1(10) . .
Co2 N1 N2 C15 -159.1(7) 9_656 .
C16 N1 N2 Co1 177.4(6) . .
Co2 N1 N2 Co1 15.2(10) 9_656 .
N3 Co1 N2 C15 -22.0(10) . .
O5 Co1 N2 C15 107(3) . .
O7 Co1 N2 C15 164.0(10) . .
O2 Co1 N2 C15 64.7(10) 3_554 .
O8 Co1 N2 C15 -109.5(10) . .
N3 Co1 N2 N1 165.9(7) . .
O5 Co1 N2 N1 -65(3) . .
O7 Co1 N2 N1 -8.1(7) . .
O2 Co1 N2 N1 -107.4(7) 3_554 .
O8 Co1 N2 N1 78.4(7) . .
N2 Co1 N3 C15 -59.5(10) . 10_666
O5 Co1 N3 C15 125.3(10) . 10_666
O7 Co1 N3 C15 76(2) . 10_666
O2 Co1 N3 C15 -147.1(10) 3_554 10_666
O8 Co1 N3 C15 38.2(10) . 10_666
N2 Co1 N3 C16 121.5(8) . 10_666
O5 Co1 N3 C16 -53.6(8) . 10_666
O7 Co1 N3 C16 -102.6(19) . 10_666
O2 Co1 N3 C16 33.9(8) 3_554 10_666
O8 Co1 N3 C16 -140.8(8) . 10_666
Co1 O2 C1 O1 -2.1(19) 3 .
Co1 O2 C1 C2 174.8(8) 3 .
Co2 O1 C1 O2 14.9(13) 3 .
Co2 O1 C1 C2 -162.2(7) 3 .
O2 C1 C2 C3 9.6(15) . .
O1 C1 C2 C3 -173.2(10) . .
O2 C1 C2 C7 -163.6(10) . .
O1 C1 C2 C7 13.7(14) . .
C7 C2 C3 C4 0.5(19) . .
C1 C2 C3 C4 -172.7(11) . .
C2 C3 C4 C5 1(2) . .
C3 C4 C5 C6 -3(2) . .
C3 C4 C5 S1 173.8(10) . .
O4 S1 C5 C6 -157.5(10) . .
O3 S1 C5 C6 -27.1(11) . .
C8 S1 C5 C6 88.2(11) . .
O4 S1 C5 C4 25.2(11) . .
O3 S1 C5 C4 155.6(10) . .
C8 S1 C5 C4 -89.1(10) . .
C4 C5 C6 C7 3(2) . .
S1 C5 C6 C7 -173.9(10) . .
C3 C2 C7 C6 -0.6(18) . .
C1 C2 C7 C6 172.5(10) . .
C5 C6 C7 C2 -1.3(19) . .
O4 S1 C8 C9 154.6(9) . .
O3 S1 C8 C9 24.8(11) . .
C5 S1 C8 C9 -91.2(10) . .
O4 S1 C8 C13 -28.2(11) . .
O3 S1 C8 C13 -158.1(9) . .
C5 S1 C8 C13 85.9(10) . .
C13 C8 C9 C10 1.6(17) . .
S1 C8 C9 C10 178.6(8) . .
C8 C9 C10 C11 0.6(16) . .
C9 C10 C11 C12 -2.5(16) . .
C9 C10 C11 C14 -179.5(10) . .
C10 C11 C12 C13 2.3(17) . .
C14 C11 C12 C13 179.2(10) . .
C9 C8 C13 C12 -1.8(17) . .
S1 C8 C13 C12 -178.9(9) . .
C11 C12 C13 C8 -0.1(18) . .
Co2 O6 C14 O5 -2.0(16) . .
Co2 O6 C14 C11 179.1(7) . .
Co1 O5 C14 O6 20.5(17) . .
Co1 O5 C14 C11 -160.5(7) . .
C10 C11 C14 O6 -177.2(10) . .
C12 C11 C14 O6 5.9(16) . .
C10 C11 C14 O5 3.8(14) . .
C12 C11 C14 O5 -173.2(10) . .
N1 N2 C15 N3 -1.2(12) . 16_656
Co1 N2 C15 N3 -174.3(7) . 16_656
N1 N2 C15 N4 178.4(10) . .
Co1 N2 C15 N4 5.2(17) . .
N2 N1 C16 N3 -4.1(11) . 16_656
Co2 N1 C16 N3 157.6(7) 9_656 16_656

loop_
_platon_squeeze_void_nr
_platon_squeeze_void_average_x
_platon_squeeze_void_average_y
_platon_squeeze_void_average_z
_platon_squeeze_void_volume
_platon_squeeze_void_count_electrons
1 0.358 -0.127 0.213 516.1 72.1
2 0.358 0.127 0.713 516.2 72.3
3 0.858 0.373 0.213 516.1 72.1
4 0.789 0.180 0.860 8.0 1.9
5 0.289 0.319 0.360 8.0 1.9
6 0.858 0.627 0.713 516.2 72.3
7 0.289 0.680 0.860 8.0 1.9
8 0.789 0.819 0.360 8.0 1.9
